data_4000829
loop_
_publ_author_name
'Fateeva, Alexandra'
'Devautour-Vinot, Sabine'
'Heymans, Nicolas'
'Devic, Thomas'
'Gren\`eche, Jean-Marc'
'Wuttke, Stefan'
'Miller, Stuart'
'Lago, Ana'
'Serre, Christian'
'De Weireld, Guy'
'Maurin, Guillaume'
'Vimont, Alexandre'
'F\'erey, G\'erard'

_publ_section_title
;
 Series of Porous 3-D Coordination Polymers Based on Iron(III) and
 Porphyrin Derivatives
;
_journal_issue 20
_journal_name_full 'Chemistry of Materials'
_journal_page_first 4641
_journal_paper_doi 10.1021/cm2025747
_journal_volume 23
_journal_year 2011
_chemical_formula_moiety C57H45FeN7NiO11Rb
_chemical_formula_sum 'C57 H45 Fe N7 Ni O11 Rb'
_chemical_formula_weight 1204.03
_chemical_name_common Fe(NiPp-TC)Cs.3DMF
_chemical_name_systematic
;
 ?
;
_space_group_IT_number 15
_symmetry_cell_setting monoclinic
_symmetry_space_group_name_Hall '-C 2yc'
_symmetry_space_group_name_H-M 'C 1 2/c 1'
_atom_sites_solution_hydrogens geom
_atom_sites_solution_primary direct
_atom_sites_solution_secondary difmap
_audit_creation_method SHELXL-97
_cell_angle_alpha 90.00
_cell_angle_beta 94.671(2)
_cell_angle_gamma 90.00
_cell_formula_units_Z 4
_cell_length_a 7.2383(4)
_cell_length_b 24.6730(13)
_cell_length_c 30.0729(17)
_cell_measurement_reflns_used 66963
_cell_measurement_temperature 100(2)
_cell_measurement_theta_max 29.58
_cell_measurement_theta_min 1.79
_cell_volume 5352.9(5)
_computing_cell_refinement SAINT
_computing_data_collection SAINT
_computing_data_reduction SAINT
_computing_structure_refinement 'SHELXL-97 (Sheldrick, 1997)'
_computing_structure_solution 'SHELXS-86 (Sheldrick, 1986)'
_diffrn_ambient_temperature 100(2)
_diffrn_measured_fraction_theta_full 0.997
_diffrn_measured_fraction_theta_max 0.997
_diffrn_measurement_device_type 'CCD area detector'
_diffrn_measurement_method 'phi and omega scans'
_diffrn_radiation_monochromator graphite
_diffrn_radiation_source 'fine-focus sealed tube'
_diffrn_radiation_type MoK\a
_diffrn_radiation_wavelength 0.71073
_diffrn_reflns_av_R_equivalents 0.0781
_diffrn_reflns_av_sigmaI/netI 0.0671
_diffrn_reflns_limit_h_max 10
_diffrn_reflns_limit_h_min -10
_diffrn_reflns_limit_k_max 34
_diffrn_reflns_limit_k_min -34
_diffrn_reflns_limit_l_max 41
_diffrn_reflns_limit_l_min -41
_diffrn_reflns_number 66103
_diffrn_reflns_theta_full 29.58
_diffrn_reflns_theta_max 29.58
_diffrn_reflns_theta_min 1.79
_exptl_absorpt_coefficient_mu 1.595
_exptl_absorpt_correction_T_max 0.9245
_exptl_absorpt_correction_T_min 0.6462
_exptl_absorpt_correction_type multi-scan
_exptl_absorpt_process_details SADABS
_exptl_crystal_colour red
_exptl_crystal_density_diffrn 1.494
_exptl_crystal_density_method 'not measured'
_exptl_crystal_description prism
_exptl_crystal_F_000 2460
_exptl_crystal_size_max 0.30
_exptl_crystal_size_mid 0.12
_exptl_crystal_size_min 0.05
_refine_diff_density_max 1.873
_refine_diff_density_min -1.652
_refine_diff_density_rms 0.189
_refine_ls_extinction_method none
_refine_ls_goodness_of_fit_ref 1.132
_refine_ls_hydrogen_treatment constr
_refine_ls_matrix_type full
_refine_ls_number_parameters 331
_refine_ls_number_reflns 7479
_refine_ls_number_restraints 8
_refine_ls_restrained_S_all 1.133
_refine_ls_R_factor_all 0.1631
_refine_ls_R_factor_gt 0.1309
_refine_ls_shift/su_max 0.000
_refine_ls_shift/su_mean 0.000
_refine_ls_structure_factor_coef Fsqd
_refine_ls_weighting_details 'calc w=1/[\s^2^(Fo^2^)+(0.1048P)^2^+103.1587P] where P=(Fo^2^+2Fc^2^)/3'
_refine_ls_weighting_scheme calc
_refine_ls_wR_factor_gt 0.2887
_refine_ls_wR_factor_ref 0.3053
_reflns_number_gt 5737
_reflns_number_total 7479
_reflns_threshold_expression >2sigma(I)
_cod_data_source_file cm2025747_si_002.cif
_cod_data_source_block MIL141_Rb_100K
_cod_original_sg_symbol_H-M C2/c
_cod_database_code 4000829

loop_
_symmetry_equiv_pos_as_xyz
'x, y, z'
'-x, y, -z+1/2'
'x+1/2, y+1/2, z'
'-x+1/2, y+1/2, -z+1/2'
'-x, -y, -z'
'x, -y, z-1/2'
'-x+1/2, -y+1/2, -z'
'x+1/2, -y+1/2, z-1/2'

loop_
_atom_site_label
_atom_site_type_symbol
_atom_site_fract_x
_atom_site_fract_y
_atom_site_fract_z
_atom_site_U_iso_or_equiv
_atom_site_adp_type
_atom_site_occupancy
_atom_site_symmetry_multiplicity
_atom_site_calc_flag
_atom_site_refinement_flags
Fe1 Fe 0.0000 0.15416(5) 0.2500 0.0222(3) Uani 1 2 d S
Ni1 Ni -1.0000 0.0000 0.5000 0.0161(3) Uani 1 2 d S
Rb1 Rb -0.5006(3) 0.22847(7) 0.26939(8) 0.0631(7) Uani 0.50 1 d P
C1 C -0.7324(10) 0.0882(3) 0.5299(2) 0.0313(15) Uani 1 1 d .
C2 C -0.5753(13) 0.1177(4) 0.5169(3) 0.054(3) Uani 1 1 d .
H2 H -0.5139 0.1457 0.5326 0.064 Uiso 1 1 calc R
C3 C -0.5332(13) 0.0966(4) 0.4774(3) 0.050(2) Uani 1 1 d .
H3 H -0.4365 0.1071 0.4608 0.060 Uiso 1 1 calc R
C4 C -0.6681(10) 0.0546(3) 0.4662(2) 0.0302(14) Uani 1 1 d .
N1 N -0.7906(7) 0.0497(2) 0.49910(16) 0.0216(10) Uani 1 1 d .
C5 C -0.6767(8) 0.0266(3) 0.42641(19) 0.0237(13) Uani 1 1 d .
C6 C -0.8068(9) -0.0130(3) 0.4161(2) 0.0251(13) Uani 1 1 d .
C7 C -0.8155(10) -0.0436(3) 0.3751(2) 0.0329(15) Uani 1 1 d .
H7 H -0.7394 -0.0393 0.3519 0.039 Uiso 1 1 calc R
C8 C -0.9536(9) -0.0795(3) 0.3767(2) 0.0324(15) Uani 1 1 d .
H8 H -0.9923 -0.1046 0.3548 0.039 Uiso 1 1 calc R
C9 C -1.0310(9) -0.0716(3) 0.4191(2) 0.0254(13) Uani 1 1 d .
N2 N -0.9409(7) -0.0302(2) 0.44298(16) 0.0198(10) Uani 1 1 d .
C10 C -1.1818(9) -0.1008(3) 0.4316(2) 0.0259(13) Uani 1 1 d .
C11 C -0.5475(8) 0.0425(3) 0.3925(2) 0.0250(13) Uani 1 1 d .
C12 C -0.3585(9) 0.0304(3) 0.3977(2) 0.0281(14) Uani 1 1 d .
H12 H -0.3100 0.0109 0.4224 0.034 Uiso 1 1 calc R
C13 C -0.2440(9) 0.0477(3) 0.3659(2) 0.0262(13) Uani 1 1 d .
H13 H -0.1180 0.0399 0.3696 0.031 Uiso 1 1 calc R
C14 C -0.3135(8) 0.0764(3) 0.3288(2) 0.0243(12) Uani 1 1 d .
C15 C -0.5022(10) 0.0868(4) 0.3228(2) 0.0375(18) Uani 1 1 d .
H15 H -0.5505 0.1054 0.2976 0.045 Uiso 1 1 calc R
C16 C -0.6193(9) 0.0696(4) 0.3544(2) 0.0379(19) Uani 1 1 d .
H16 H -0.7459 0.0763 0.3501 0.045 Uiso 1 1 calc R
C17 C -0.1893(8) 0.0997(2) 0.29669(18) 0.0191(11) Uani 1 1 d .
O1 O -0.0190(6) 0.0909(2) 0.30010(14) 0.0265(10) Uani 1 1 d .
O2 O -0.2568(6) 0.13181(19) 0.26623(13) 0.0242(9) Uani 1 1 d .
C18 C -1.2625(11) -0.1433(3) 0.4005(2) 0.0338(16) Uani 1 1 d .
C19 C -1.1663(14) -0.1897(3) 0.3928(3) 0.048(2) Uani 1 1 d .
H19 H -1.0504 -0.1960 0.4076 0.058 Uiso 1 1 calc R
C20 C -1.2458(17) -0.2276(4) 0.3621(4) 0.062(3) Uani 1 1 d .
H20 H -1.1824 -0.2594 0.3568 0.074 Uiso 1 1 calc R
C21 C -1.4168(15) -0.2182(4) 0.3399(3) 0.061(3) Uani 1 1 d .
C22 C -1.5143(14) -0.1738(5) 0.3487(4) 0.066(3) Uani 1 1 d .
H22 H -1.6323 -0.1683 0.3348 0.079 Uiso 1 1 calc R
C23 C -1.4360(12) -0.1360(4) 0.3790(3) 0.052(2) Uani 1 1 d .
H23 H -1.5026 -0.1049 0.3848 0.062 Uiso 1 1 calc R
C24 C -1.5210(18) -0.2600(6) 0.3050(4) 0.080(4) Uani 1 1 d .
O3 O -1.6660(15) -0.2473(5) 0.2866(4) 0.132(5) Uani 1 1 d .
O4 O -1.4065(11) -0.2976(3) 0.2968(2) 0.0615(18) Uani 1 1 d .
O5 O -0.513(4) 0.3480(11) 0.2308(8) 0.136(9) Uiso 0.50 1 d PD
C25 C -0.645(6) 0.3637(16) 0.2510(18) 0.157(17) Uiso 0.50 1 d PD
N3 N -0.716(4) 0.4202(12) 0.2548(12) 0.136(11) Uiso 0.50 1 d PD
C26 C -0.555(4) 0.4562(12) 0.2547(14) 0.109(11) Uiso 0.50 1 d PD
C27 C -0.914(4) 0.4350(19) 0.2558(18) 0.156(17) Uiso 0.50 1 d PD
O6 O -0.338(5) 0.2037(17) 0.3751(10) 0.366(18) Uiso 1 1 d D
C28 C -0.264(3) 0.2024(10) 0.4144(8) 0.145(8) Uiso 1 1 d D
N4 N -0.092(3) 0.1867(8) 0.4359(7) 0.151(6) Uiso 1 1 d D
C29 C 0.004(7) 0.218(2) 0.4742(15) 0.36(3) Uiso 1 1 d D
C30 C 0.046(2) 0.1549(7) 0.4145(6) 0.105(5) Uiso 1 1 d D

loop_
_atom_site_aniso_label
_atom_site_aniso_U_11
_atom_site_aniso_U_22
_atom_site_aniso_U_33
_atom_site_aniso_U_23
_atom_site_aniso_U_13
_atom_site_aniso_U_12
Fe1 0.0201(6) 0.0201(6) 0.0274(6) 0.000 0.0081(5) 0.000
Ni1 0.0156(5) 0.0196(5) 0.0131(4) 0.0009(4) 0.0012(3) -0.0029(4)
Rb1 0.0330(8) 0.0289(7) 0.127(2) -0.0042(8) 0.0018(13) -0.0030(7)
C1 0.036(4) 0.032(4) 0.026(3) -0.004(3) 0.007(3) -0.014(3)
C2 0.063(6) 0.061(6) 0.039(4) -0.014(4) 0.016(4) -0.046(5)
C3 0.062(5) 0.060(5) 0.031(4) -0.005(4) 0.016(4) -0.038(5)
C4 0.033(3) 0.037(4) 0.020(3) 0.002(3) 0.004(2) -0.008(3)
N1 0.021(2) 0.025(3) 0.019(2) 0.002(2) 0.0026(19) -0.008(2)
C5 0.015(3) 0.038(4) 0.018(3) 0.007(2) 0.003(2) 0.002(2)
C6 0.021(3) 0.035(3) 0.020(3) -0.001(2) 0.005(2) 0.002(2)
C7 0.027(3) 0.046(4) 0.027(3) -0.008(3) 0.012(3) -0.002(3)
C8 0.025(3) 0.044(4) 0.029(3) -0.017(3) 0.006(3) 0.002(3)
C9 0.024(3) 0.028(3) 0.025(3) -0.002(2) 0.004(2) 0.006(2)
N2 0.020(2) 0.022(2) 0.018(2) -0.0006(19) 0.0012(18) 0.0027(19)
C10 0.030(3) 0.021(3) 0.026(3) -0.002(2) 0.000(2) -0.007(2)
C11 0.018(3) 0.038(3) 0.019(3) 0.008(3) 0.001(2) -0.003(3)
C12 0.024(3) 0.035(4) 0.025(3) 0.009(3) 0.004(2) 0.003(3)
C13 0.019(3) 0.033(3) 0.026(3) 0.006(3) 0.002(2) 0.003(2)
C14 0.017(3) 0.035(3) 0.021(3) 0.007(2) 0.002(2) -0.003(2)
C15 0.027(3) 0.064(5) 0.021(3) 0.025(3) 0.000(3) 0.004(3)
C16 0.016(3) 0.076(6) 0.022(3) 0.018(3) 0.002(2) 0.001(3)
C17 0.019(3) 0.024(3) 0.014(2) -0.003(2) 0.005(2) -0.005(2)
O1 0.018(2) 0.039(3) 0.023(2) 0.0070(19) 0.0031(16) -0.0016(19)
O2 0.019(2) 0.035(2) 0.0184(19) 0.0059(18) 0.0021(16) -0.0001(18)
C18 0.041(4) 0.028(3) 0.033(3) -0.012(3) 0.005(3) -0.011(3)
C19 0.070(6) 0.032(4) 0.042(4) -0.003(3) -0.006(4) 0.001(4)
C20 0.094(8) 0.027(4) 0.065(6) -0.015(4) 0.011(6) 0.000(5)
C21 0.065(6) 0.056(6) 0.062(6) -0.027(5) 0.011(5) -0.036(5)
C22 0.045(5) 0.089(8) 0.063(6) -0.045(6) -0.001(4) -0.016(5)
C23 0.037(4) 0.062(6) 0.056(5) -0.026(5) 0.005(4) -0.007(4)
C24 0.079(8) 0.105(10) 0.056(6) -0.002(6) -0.001(6) 0.055(8)
O3 0.094(7) 0.118(8) 0.173(11) -0.094(8) -0.056(7) 0.014(6)
O4 0.084(5) 0.048(4) 0.053(4) -0.007(3) 0.005(3) -0.016(4)

loop_
_atom_type_symbol
_atom_type_description
_atom_type_scat_dispersion_real
_atom_type_scat_dispersion_imag
_atom_type_scat_source
C C 0.0033 0.0016 'International Tables Vol C Tables 4.2.6.8 and 6.1.1.4'
H H 0.0000 0.0000 'International Tables Vol C Tables 4.2.6.8 and 6.1.1.4'
N N 0.0061 0.0033 'International Tables Vol C Tables 4.2.6.8 and 6.1.1.4'
O O 0.0106 0.0060 'International Tables Vol C Tables 4.2.6.8 and 6.1.1.4'
Fe Fe 0.3463 0.8444 'International Tables Vol C Tables 4.2.6.8 and 6.1.1.4'
Ni Ni 0.3393 1.1124 'International Tables Vol C Tables 4.2.6.8 and 6.1.1.4'
Rb Rb -0.9393 2.9676 'International Tables Vol C Tables 4.2.6.8 and 6.1.1.4'

loop_
_geom_angle_atom_site_label_1
_geom_angle_atom_site_label_2
_geom_angle_atom_site_label_3
_geom_angle
_geom_angle_site_symmetry_1
_geom_angle_site_symmetry_3
O4 Fe1 O4 103.5(4) 4_355 3_655
O4 Fe1 O2 94.0(3) 4_355 .
O4 Fe1 O2 105.4(3) 3_655 .
O4 Fe1 O2 105.4(3) 4_355 2
O4 Fe1 O2 94.0(3) 3_655 2
O2 Fe1 O2 148.6(3) . 2
O4 Fe1 O1 88.6(2) 4_355 2
O4 Fe1 O1 155.5(3) 3_655 2
O2 Fe1 O1 94.71(18) . 2
O2 Fe1 O1 61.99(16) 2 2
O4 Fe1 O1 155.5(3) 4_355 .
O4 Fe1 O1 88.6(2) 3_655 .
O2 Fe1 O1 61.99(16) . .
O2 Fe1 O1 94.71(18) 2 .
O1 Fe1 O1 88.7(3) 2 .
O4 Fe1 C17 125.5(3) 4_355 .
O4 Fe1 C17 95.8(2) 3_655 .
O2 Fe1 C17 31.52(18) . .
O2 Fe1 C17 123.7(2) 2 .
O1 Fe1 C17 94.20(18) 2 .
O1 Fe1 C17 30.62(18) . .
O4 Fe1 C17 95.8(2) 4_355 2
O4 Fe1 C17 125.5(3) 3_655 2
O2 Fe1 C17 123.7(2) . 2
O2 Fe1 C17 31.52(18) 2 2
O1 Fe1 C17 30.62(18) 2 2
O1 Fe1 C17 94.20(18) . 2
C17 Fe1 C17 113.2(3) . 2
O4 Fe1 Rb1 94.7(2) 4_355 1_655
O4 Fe1 Rb1 50.1(2) 3_655 1_655
O2 Fe1 Rb1 155.37(13) . 1_655
O2 Fe1 Rb1 48.39(13) 2 1_655
O1 Fe1 Rb1 108.50(12) 2 1_655
O1 Fe1 Rb1 109.26(12) . 1_655
C17 Fe1 Rb1 134.56(14) . 1_655
C17 Fe1 Rb1 78.25(14) 2 1_655
O4 Fe1 Rb1 50.1(2) 4_355 2_455
O4 Fe1 Rb1 94.7(2) 3_655 2_455
O2 Fe1 Rb1 48.39(13) . 2_455
O2 Fe1 Rb1 155.37(13) 2 2_455
O1 Fe1 Rb1 109.26(12) 2 2_455
O1 Fe1 Rb1 108.50(12) . 2_455
C17 Fe1 Rb1 78.25(14) . 2_455
C17 Fe1 Rb1 134.56(14) 2 2_455
Rb1 Fe1 Rb1 126.21(6) 1_655 2_455
O4 Fe1 Rb1 83.3(2) 4_355 2
O4 Fe1 Rb1 64.5(2) 3_655 2
O2 Fe1 Rb1 168.33(14) . 2
O2 Fe1 Rb1 42.29(14) 2 2
O1 Fe1 Rb1 96.55(12) 2 2
O1 Fe1 Rb1 121.25(12) . 2
C17 Fe1 Rb1 149.54(14) . 2
C17 Fe1 Rb1 67.97(15) 2 2
Rb1 Fe1 Rb1 16.32(7) 1_655 2
Rb1 Fe1 Rb1 124.02(5) 2_455 2
O4 Fe1 Rb1 64.5(2) 4_355 .
O4 Fe1 Rb1 83.3(2) 3_655 .
O2 Fe1 Rb1 42.29(14) . .
O2 Fe1 Rb1 168.33(14) 2 .
O1 Fe1 Rb1 121.25(12) 2 .
O1 Fe1 Rb1 96.55(12) . .
C17 Fe1 Rb1 67.97(14) . .
C17 Fe1 Rb1 149.54(14) 2 .
Rb1 Fe1 Rb1 124.02(5) 1_655 .
Rb1 Fe1 Rb1 16.32(7) 2_455 .
Rb1 Fe1 Rb1 127.49(6) 2 .
N2 Ni1 N2 180.00(12) 5_356 .
N2 Ni1 N1 89.9(2) 5_356 .
N2 Ni1 N1 90.1(2) . .
N2 Ni1 N1 90.1(2) 5_356 5_356
N2 Ni1 N1 89.9(2) . 5_356
N1 Ni1 N1 180.0(4) . 5_356
Rb1 Rb1 O3 96.9(4) 2_455 3_655
Rb1 Rb1 O3 59.5(3) 2_455 4_255
O3 Rb1 O3 144.8(4) 3_655 4_255
Rb1 Rb1 O5 89.7(5) 2_455 2_455
O3 Rb1 O5 74.3(7) 3_655 2_455
O3 Rb1 O5 79.5(6) 4_255 2_455
Rb1 Rb1 O2 85.13(14) 2_455 .
O3 Rb1 O2 68.4(3) 3_655 .
O3 Rb1 O2 128.1(3) 4_255 .
O5 Rb1 O2 141.4(6) 2_455 .
Rb1 Rb1 O2 72.83(14) 2_455 2_455
O3 Rb1 O2 139.9(3) 3_655 2_455
O3 Rb1 O2 62.3(3) 4_255 2_455
O5 Rb1 O2 141.8(6) 2_455 2_455
O2 Rb1 O2 72.11(17) . 2_455
Rb1 Rb1 O5 68.7(5) 2_455 .
O3 Rb1 O5 81.5(7) 3_655 .
O3 Rb1 O5 66.2(6) 4_255 .
O5 Rb1 O5 21.4(9) 2_455 .
O2 Rb1 O5 137.2(6) . .
O2 Rb1 O5 126.2(5) 2_455 .
Rb1 Rb1 O4 110.0(2) 2_455 3
O3 Rb1 O4 153.1(4) 3_655 3
O3 Rb1 O4 56.5(3) 4_255 3
O5 Rb1 O4 103.5(6) 2_455 3
O2 Rb1 O4 114.17(16) . 3
O2 Rb1 O4 54.91(15) 2_455 3
O5 Rb1 O4 106.5(6) . 3
Rb1 Rb1 O6 156.3(7) 2_455 .
O3 Rb1 O6 65.7(8) 3_655 .
O3 Rb1 O6 143.3(7) 4_255 .
O5 Rb1 O6 100.1(8) 2_455 .
O2 Rb1 O6 73.8(7) . .
O2 Rb1 O6 109.5(7) 2_455 .
O5 Rb1 O6 120.9(8) . .
O4 Rb1 O6 88.8(7) 3 .
Rb1 Rb1 C25 82.5(9) 2_455 .
O3 Rb1 C25 94.4(8) 3_655 .
O3 Rb1 C25 59.3(9) 4_255 .
O5 Rb1 C25 20.6(9) 2_455 .
O2 Rb1 C25 157.4(7) . .
O2 Rb1 C25 121.4(8) 2_455 .
O5 Rb1 C25 20.4(4) . .
O4 Rb1 C25 87.9(7) 3 .
O6 Rb1 C25 113.4(11) . .
Rb1 Rb1 C24 102.4(3) 2_455 3_655
O3 Rb1 C24 10.6(4) 3_655 3_655
O3 Rb1 C24 155.0(3) 4_255 3_655
O5 Rb1 C24 83.6(6) 2_455 3_655
O2 Rb1 C24 60.5(2) . 3_655
O2 Rb1 C24 132.6(2) 2_455 3_655
O5 Rb1 C24 91.9(6) . 3_655
O4 Rb1 C24 146.8(2) 3 3_655
O6 Rb1 C24 58.0(7) . 3_655
C25 Rb1 C24 104.0(8) . 3_655
Rb1 Rb1 C25 78.5(9) 2_455 2_455
O3 Rb1 C25 61.2(8) 3_655 2_455
O3 Rb1 C25 87.2(8) 4_255 2_455
O5 Rb1 C25 19.0(6) 2_455 2_455
O2 Rb1 C25 124.0(7) . 2_455
O2 Rb1 C25 145.8(9) 2_455 2_455
O5 Rb1 C25 21.0(8) . 2_455
O4 Rb1 C25 121.7(7) 3 2_455
O6 Rb1 C25 104.3(11) . 2_455
C25 Rb1 C25 34.6(14) . 2_455
C24 Rb1 C25 71.5(8) 3_655 2_455
N1 C1 C10 125.7(6) . 5_356
N1 C1 C2 112.0(6) . .
C10 C1 C2 122.2(6) 5_356 .
C3 C2 C1 106.6(7) . .
C2 C3 C4 106.5(7) . .
C5 C4 N1 126.1(6) . .
C5 C4 C3 123.0(6) . .
N1 C4 C3 110.8(6) . .
C1 N1 C4 104.0(5) . .
C1 N1 Ni1 128.6(4) . .
C4 N1 Ni1 127.4(4) . .
C6 C5 C4 122.2(6) . .
C6 C5 C11 119.3(6) . .
C4 C5 C11 118.4(6) . .
C5 C6 N2 126.1(6) . .
C5 C6 C7 123.1(6) . .
N2 C6 C7 110.8(6) . .
C8 C7 C6 107.2(6) . .
C7 C8 C9 106.6(6) . .
N2 C9 C10 126.3(6) . .
N2 C9 C8 111.0(6) . .
C10 C9 C8 122.7(6) . .
C6 N2 C9 104.3(5) . .
C6 N2 Ni1 127.8(4) . .
C9 N2 Ni1 127.8(4) . .
C9 C10 C1 121.7(6) . 5_356
C9 C10 C18 118.2(6) . .
C1 C10 C18 119.9(6) 5_356 .
C16 C11 C12 119.5(6) . .
C16 C11 C5 118.5(5) . .
C12 C11 C5 122.1(5) . .
C13 C12 C11 119.7(6) . .
C12 C13 C14 121.1(6) . .
C13 C14 C15 119.3(6) . .
C13 C14 C17 121.5(5) . .
C15 C14 C17 119.0(5) . .
C14 C15 C16 120.2(6) . .
C11 C16 C15 120.2(6) . .
O1 C17 O2 118.9(5) . .
O1 C17 C14 121.7(5) . .
O2 C17 C14 119.3(5) . .
O1 C17 Fe1 63.0(3) . .
O2 C17 Fe1 56.4(3) . .
C14 C17 Fe1 169.3(5) . .
C17 O1 Fe1 86.4(4) . .
C17 O2 Fe1 92.1(3) . .
C17 O2 Rb1 131.9(4) . .
Fe1 O2 Rb1 110.26(19) . .
C17 O2 Rb1 153.9(4) . 2_455
Fe1 O2 Rb1 102.19(17) . 2_455
Rb1 O2 Rb1 22.03(9) . 2_455
C19 C18 C23 119.0(7) . .
C19 C18 C10 121.1(7) . .
C23 C18 C10 119.9(7) . .
C18 C19 C20 118.8(9) . .
C21 C20 C19 120.8(9) . .
C21 C20 Rb1 98.9(6) . 3_445
C19 C20 Rb1 120.6(7) . 3_445
C22 C21 C20 120.5(8) . .
C22 C21 C24 115.1(9) . .
C20 C21 C24 124.2(10) . .
C21 C22 C23 118.9(10) . .
C18 C23 C22 121.9(9) . .
O3 C24 O4 131.4(13) . .
O3 C24 C21 118.9(11) . .
O4 C24 C21 108.2(10) . .
O3 C24 Rb1 22.8(9) . 3_345
O4 C24 Rb1 120.9(9) . 3_345
C21 C24 Rb1 129.8(7) . 3_345
C24 O3 Rb1 146.6(13) . 3_345
C24 O3 Rb1 151.8(10) . 4_245
Rb1 O3 Rb1 23.63(13) 3_345 4_245
C24 O4 Fe1 113.3(8) . 3_345
C24 O4 Rb1 122.0(8) . 3_445
Fe1 O4 Rb1 102.3(3) 3_345 3_445
O5 O5 C25 65(3) 2_455 .
O5 O5 C25 61(2) 2_455 2_455
C25 O5 C25 113(4) . 2_455
O5 O5 Rb1 90.0(5) 2_455 2_455
C25 O5 Rb1 110(3) . 2_455
C25 O5 Rb1 106(3) 2_455 2_455
O5 O5 Rb1 68.7(5) 2_455 .
C25 O5 Rb1 96(2) . .
C25 O5 Rb1 97(2) 2_455 .
Rb1 O5 Rb1 21.6(2) 2_455 .
O5 C25 O5 54(3) . 2_455
O5 C25 N3 128(4) . .
O5 C25 N3 123(4) 2_455 .
O5 C25 Rb1 63(2) . .
O5 C25 Rb1 54(2) 2_455 .
N3 C25 Rb1 166(3) . .
O5 C25 Rb1 51(2) . 2_455
O5 C25 Rb1 61.8(19) 2_455 2_455
N3 C25 Rb1 174(4) . 2_455
Rb1 C25 Rb1 18.9(2) . 2_455
C26 N3 C27 128(3) . .
C26 N3 C25 107(3) . .
C27 N3 C25 125(3) . .
C26 C26 N3 139(3) 2_455 .
C27 C27 N3 158(5) 2_355 .
C28 O6 Rb1 170(3) . .
O6 C28 N4 137(3) . .
C28 N4 C30 123.8(19) . .
C28 N4 C29 123(3) . .
C30 N4 C29 109(3) . .

loop_
_geom_bond_atom_site_label_1
_geom_bond_atom_site_label_2
_geom_bond_distance
_geom_bond_site_symmetry_2
Fe1 O4 1.924(7) 4_355
Fe1 O4 1.924(7) 3_655
Fe1 O2 2.036(4) .
Fe1 O2 2.036(4) 2
Fe1 O1 2.181(4) 2
Fe1 O1 2.181(4) .
Fe1 C17 2.444(6) .
Fe1 C17 2.444(6) 2
Fe1 Rb1 4.0526(19) 1_655
Fe1 Rb1 4.0526(19) 2_455
Fe1 Rb1 4.144(2) 2
Fe1 Rb1 4.144(2) .
Ni1 N2 1.949(5) 5_356
Ni1 N2 1.949(5) .
Ni1 N1 1.952(5) .
Ni1 N1 1.952(5) 5_356
Rb1 Rb1 1.167(5) 2_455
Rb1 O3 2.508(11) 3_655
Rb1 O3 2.891(9) 4_255
Rb1 O5 2.95(3) 2_455
Rb1 O2 2.973(5) .
Rb1 O2 3.100(5) 2_455
Rb1 O5 3.17(3) .
Rb1 O4 3.181(8) 3
Rb1 O6 3.36(3) .
Rb1 C25 3.53(4) .
Rb1 C24 3.560(14) 3_655
Rb1 C25 3.57(3) 2_455
C1 N1 1.369(8) .
C1 C10 1.392(9) 5_356
C1 C2 1.430(10) .
C2 C3 1.353(12) .
C3 C4 1.444(10) .
C4 C5 1.380(9) .
C4 N1 1.386(8) .
C5 C6 1.375(9) .
C5 C11 1.492(8) .
C6 N2 1.379(8) .
C6 C7 1.444(9) .
C7 C8 1.339(10) .
C8 C9 1.446(9) .
C9 N2 1.382(8) .
C9 C10 1.385(9) .
C10 C1 1.392(9) 5_356
C10 C18 1.491(9) .
C11 C16 1.389(9) .
C11 C12 1.396(9) .
C12 C13 1.381(9) .
C13 C14 1.382(9) .
C14 C15 1.387(9) .
C14 C17 1.487(8) .
C15 C16 1.391(9) .
C17 O1 1.247(7) .
C17 O2 1.278(7) .
O2 Rb1 3.100(5) 2_455
C18 C19 1.370(11) .
C18 C23 1.378(12) .
C19 C20 1.403(13) .
C20 C21 1.378(16) .
C20 Rb1 3.593(11) 3_445
C21 C22 1.342(16) .
C21 C24 1.613(16) .
C22 C23 1.390(12) .
C24 O3 1.188(14) .
C24 O4 1.282(13) .
C24 Rb1 3.560(14) 3_345
O3 Rb1 2.508(11) 3_345
O3 Rb1 2.891(9) 4_245
O4 Fe1 1.924(7) 3_345
O4 Rb1 3.181(8) 3_445
O5 O5 1.15(5) 2_455
O5 C25 1.237(19) .
O5 C25 1.29(5) 2_455
O5 Rb1 2.95(3) 2_455
C25 O5 1.29(5) 2_455
C25 N3 1.493(19) .
C25 Rb1 3.57(3) 2_455
N3 C26 1.468(19) .
N3 C27 1.480(19) .
C26 C26 0.86(6) 2_455
C27 C27 1.27(7) 2_355
O6 C28 1.255(18) .
C28 N4 1.414(16) .
N4 C30 1.461(16) .
N4 C29 1.513(19) .
